data_2207742
loop_
_publ_author_name
'Wang, Xiao-Ling'
'Li, Zong-Xiao'
'Qin, Guo-Wei'

_publ_section_title
;
 Cheilanthifoline
;
_journal_coeditor_code CI6705
_journal_issue 1
_journal_name_full 'Acta Crystallographica Section E'
_journal_page_first o81
_journal_page_last o82
_journal_paper_doi 10.1107/S1600536805039711
_journal_volume 62
_journal_year 2006
_chemical_formula_iupac 'C19 H19 N O4'
_chemical_formula_moiety 'C19 H19 N O4'
_chemical_formula_sum 'C19 H19 N O4'
_chemical_formula_weight 325.35
_chemical_name_systematic
;
6,6a,11,14-Tetrahydro-8-hydroxy-9-methoxy-12H-benzo[a]-
1,3-benzodioxolo[4,5-g]quinolizine
;
_space_group_IT_number 5
_symmetry_cell_setting monoclinic
_symmetry_space_group_name_Hall 'C 2y'
_symmetry_space_group_name_H-M 'C 1 2 1'
_atom_sites_solution_hydrogens geom
_atom_sites_solution_primary direct
_atom_sites_solution_secondary difmap
_audit_creation_method SHELXL-97
_cell_angle_alpha 90.00
_cell_angle_beta 100.390(10)
_cell_angle_gamma 90.00
_cell_formula_units_Z 4
_cell_length_a 13.314(2)
_cell_length_b 5.1510(10)
_cell_length_c 23.585(3)
_cell_measurement_reflns_used 39
_cell_measurement_temperature 296(2)
_cell_measurement_theta_max 11.51
_cell_measurement_theta_min 2.63
_cell_volume 1590.9(4)
_computing_cell_refinement XSCANS
_computing_data_collection 'XSCANS (Siemens, 1994)'
_computing_data_reduction 'SHELXTL (Sheldrick, 1997b)'
_computing_molecular_graphics SHELXTL
_computing_publication_material SHELXTL
_computing_structure_refinement 'SHELXL97 (Sheldrick, 1997a)'
_computing_structure_solution 'SHELXS97 (Sheldrick, 1997a)'
_diffrn_ambient_temperature 296(2)
_diffrn_measured_fraction_theta_full 0.999
_diffrn_measured_fraction_theta_max 0.999
_diffrn_measurement_device_type 'Siemens P4'
_diffrn_measurement_method \w
_diffrn_radiation_monochromator graphite
_diffrn_radiation_source 'normal-focus sealed tube'
_diffrn_radiation_type MoK\a
_diffrn_radiation_wavelength 0.71073
_diffrn_reflns_av_R_equivalents 0.0132
_diffrn_reflns_av_sigmaI/netI 0.0334
_diffrn_reflns_limit_h_max 16
_diffrn_reflns_limit_h_min 0
_diffrn_reflns_limit_k_max 6
_diffrn_reflns_limit_k_min 0
_diffrn_reflns_limit_l_max 28
_diffrn_reflns_limit_l_min -28
_diffrn_reflns_number 1816
_diffrn_reflns_theta_full 25.50
_diffrn_reflns_theta_max 25.50
_diffrn_reflns_theta_min 1.76
_diffrn_standards_decay_% 3.94
_diffrn_standards_interval_count 97
_diffrn_standards_number 3
_exptl_absorpt_coefficient_mu 0.096
_exptl_absorpt_correction_type none
_exptl_crystal_colour yellow
_exptl_crystal_density_diffrn 1.358
_exptl_crystal_density_method 'not measured'
_exptl_crystal_description Rhombohedron
_exptl_crystal_F_000 688
_exptl_crystal_size_max 0.48
_exptl_crystal_size_mid 0.34
_exptl_crystal_size_min 0.14
_refine_diff_density_max 0.142
_refine_diff_density_min -0.142
_refine_ls_extinction_coef 0.0144(14)
_refine_ls_extinction_expression Fc^*^=kFc[1+0.001xFc^2^\l^3^/sin(2\q)]^-1/4^
_refine_ls_extinction_method SHELXTL
_refine_ls_goodness_of_fit_ref 0.992
_refine_ls_hydrogen_treatment mixed
_refine_ls_matrix_type full
_refine_ls_number_parameters 223
_refine_ls_number_reflns 1669
_refine_ls_number_restraints 1
_refine_ls_restrained_S_all 0.992
_refine_ls_R_factor_all 0.0463
_refine_ls_R_factor_gt 0.0358
_refine_ls_shift/su_max 0.001
_refine_ls_shift/su_mean 0.000
_refine_ls_structure_factor_coef Fsqd
_refine_ls_weighting_details 'calc w=1/[\s^2^(Fo^2^)+(0.051P)^2^] where P=(Fo^2^+2Fc^2^)/3'
_refine_ls_weighting_scheme calc
_refine_ls_wR_factor_gt 0.0852
_refine_ls_wR_factor_ref 0.0890
_reflns_number_gt 1331
_reflns_number_total 1669
_reflns_threshold_expression I>2\s(I)
_cod_data_source_file ci6705.cif
_cod_data_source_block I
_cod_depositor_comments
;
The following automatic conversions were performed:
'_symmetry_cell_setting' value 'Monoclinic' changed to 'monoclinic'
according to '/home/saulius/struct/CIF-dictionaries/cif_core.dic'
dictionary named 'cif_core.dic' version 2.4.1 from 2010-06-29.

Automatic conversion script
Id: cif_fix_enum 1527 2010-12-29 10:47:43Z saulius 

The following automatic conversions were performed:

'_symmetry_cell_setting' value 'Monoclinic' changed to 'monoclinic'
according to /home/saulius/struct/CIF-dictionaries/cif_core.dic
dictionary named 'cif_core.dic' version 2.4.1 from 2010-06-29.

Automatic conversion script
Id: cif_fix_values 1715 2011-07-08 13:25:40Z adriana 
;
_cod_original_sg_symbol_H-M 'C 2'
_cod_database_code 2207742
_cod_database_fobs_code 2207742

loop_
_symmetry_equiv_pos_as_xyz
'x, y, z'
'-x, y, -z'
'x+1/2, y+1/2, z'
'-x+1/2, y+1/2, -z'

loop_
_atom_site_label
_atom_site_fract_x
_atom_site_fract_y
_atom_site_fract_z
_atom_site_U_iso_or_equiv
_atom_site_adp_type
_atom_site_calc_flag
_atom_site_refinement_flags
_atom_site_occupancy
_atom_site_type_symbol
O1 0.82863(15) 1.3199(5) 0.40355(8) 0.0684(8) Uani d . 1 O
O2 0.70057(17) 1.4199(5) 0.45455(8) 0.0682(7) Uani d . 1 O
O3 0.45140(13) 0.3567(5) 0.07211(8) 0.0537(6) Uani d . 1 O
O4 0.60253(14) 0.0927(4) 0.03625(7) 0.0509(6) Uani d . 1 O
N7 0.79074(14) 0.7517(5) 0.26188(8) 0.0368(5) Uani d . 1 N
C1 0.56992(19) 0.5446(6) 0.14804(10) 0.0406(7) Uani d . 1 C
H1 0.5160 0.6316 0.1598 0.049 Uiso calc R 1 H
C2 0.54997(18) 0.3825(6) 0.10126(10) 0.0388(7) Uani d . 1 C
C3 0.63021(19) 0.2486(6) 0.08397(9) 0.0377(7) Uani d . 1 C
C4 0.72871(18) 0.2873(6) 0.11289(10) 0.0376(6) Uani d . 1 C
H4 0.7823 0.1991 0.1011 0.045 Uiso calc R 1 H
C5 0.85767(18) 0.5095(6) 0.18788(11) 0.0388(7) Uani d . 1 C
H5A 0.8997 0.5252 0.1585 0.047 Uiso calc R 1 H
H5B 0.8831 0.3646 0.2126 0.047 Uiso calc R 1 H
C6 0.86563(18) 0.7558(6) 0.22322(11) 0.0414(7) Uani d . 1 C
H6A 0.9339 0.7713 0.2457 0.050 Uiso calc R 1 H
H6B 0.8532 0.9049 0.1978 0.050 Uiso calc R 1 H
C8 0.8125(2) 0.9656(7) 0.30289(11) 0.0477(8) Uani d . 1 C
H8A 0.8225 1.1232 0.2821 0.057 Uiso calc R 1 H
H8B 0.8755 0.9292 0.3294 0.057 Uiso calc R 1 H
C9 0.7416(2) 1.1829(7) 0.38215(10) 0.0457(8) Uani d . 1 C
C10 0.6660(2) 1.2426(7) 0.41200(10) 0.0503(8) Uani d . 1 C
C11 0.5717(2) 1.1338(8) 0.39869(11) 0.0596(10) Uani d . 1 C
H11 0.5200 1.1757 0.4188 0.072 Uiso calc R 1 H
C12 0.5563(2) 0.9556(8) 0.35317(11) 0.0573(9) Uani d . 1 C
H12 0.4928 0.8765 0.3431 0.069 Uiso calc R 1 H
C13 0.61563(17) 0.7075(6) 0.27260(10) 0.0424(8) Uani d . 1 C
H13A 0.5451 0.7188 0.2532 0.051 Uiso calc R 1 H
H13B 0.6279 0.5315 0.2868 0.051 Uiso calc R 1 H
C14 0.74894(17) 0.4575(5) 0.15967(9) 0.0330(6) Uani d . 1 C
C15 0.66902(18) 0.5829(6) 0.17850(9) 0.0341(6) Uani d . 1 C
C16 0.68580(16) 0.7671(6) 0.22975(9) 0.0352(6) Uani d . 1 C
H16 0.6727 0.9449 0.2156 0.042 Uiso calc R 1 H
C17 0.72891(19) 1.0100(6) 0.33682(10) 0.0401(7) Uani d . 1 C
C18 0.63294(18) 0.8930(6) 0.32253(9) 0.0410(7) Uani d . 1 C
C19 0.8035(3) 1.4720(9) 0.44975(13) 0.0719(11) Uani d . 1 C
H19A 0.8486 1.4280 0.4855 0.086 Uiso calc R 1 H
H19B 0.8118 1.6551 0.4421 0.086 Uiso calc R 1 H
C20 0.6676(2) -0.1137(6) 0.02803(11) 0.0493(7) Uani d . 1 C
H20A 0.7265 -0.0468 0.0147 0.059 Uiso calc R 1 H
H20B 0.6319 -0.2319 0.0000 0.059 Uiso calc R 1 H
H20C 0.6889 -0.2034 0.0639 0.059 Uiso calc R 1 H
H3O 0.443(2) 0.248(8) 0.0411(14) 0.087(12) Uiso d . 1 H

loop_
_atom_site_aniso_label
_atom_site_aniso_U_11
_atom_site_aniso_U_22
_atom_site_aniso_U_33
_atom_site_aniso_U_12
_atom_site_aniso_U_13
_atom_site_aniso_U_23
O1 0.0617(13) 0.093(2) 0.0515(11) -0.0232(15) 0.0136(10) -0.0308(14)
O2 0.0771(14) 0.0825(19) 0.0477(10) -0.0066(15) 0.0183(10) -0.0245(13)
O3 0.0370(10) 0.0749(16) 0.0450(11) 0.0030(12) -0.0038(8) -0.0146(12)
O4 0.0563(12) 0.0531(13) 0.0387(9) 0.0139(11) -0.0038(9) -0.0134(11)
N7 0.0307(11) 0.0462(14) 0.0336(10) -0.0025(11) 0.0058(8) -0.0058(11)
C1 0.0348(13) 0.0514(19) 0.0360(12) 0.0088(14) 0.0076(10) -0.0018(14)
C2 0.0335(13) 0.0487(18) 0.0330(12) 0.0012(14) 0.0023(10) -0.0017(14)
C3 0.0449(14) 0.0402(17) 0.0275(11) 0.0048(14) 0.0051(11) 0.0019(13)
C4 0.0394(14) 0.0369(16) 0.0371(13) 0.0075(13) 0.0089(11) 0.0044(14)
C5 0.0326(13) 0.0399(17) 0.0450(13) 0.0014(13) 0.0096(11) 0.0005(14)
C6 0.0316(13) 0.0470(18) 0.0471(14) -0.0042(14) 0.0108(11) 0.0000(15)
C8 0.0402(14) 0.060(2) 0.0433(13) -0.0069(16) 0.0092(12) -0.0105(17)
C9 0.0470(16) 0.057(2) 0.0333(13) -0.0073(15) 0.0065(12) -0.0019(15)
C10 0.0603(18) 0.060(2) 0.0309(13) -0.0045(17) 0.0076(13) -0.0085(16)
C11 0.0539(18) 0.089(3) 0.0399(14) 0.007(2) 0.0178(13) -0.0110(18)
C12 0.0437(15) 0.086(3) 0.0437(14) -0.0083(18) 0.0118(12) -0.0098(18)
C13 0.0327(13) 0.059(2) 0.0354(13) -0.0049(14) 0.0062(11) -0.0048(15)
C14 0.0336(12) 0.0323(15) 0.0333(12) 0.0046(12) 0.0064(10) 0.0061(13)
C15 0.0354(13) 0.0360(15) 0.0307(12) 0.0000(13) 0.0054(10) -0.0006(13)
C16 0.0317(13) 0.0380(16) 0.0353(12) 0.0019(13) 0.0047(10) -0.0002(13)
C17 0.0400(14) 0.0489(17) 0.0313(12) -0.0009(14) 0.0063(10) -0.0003(14)
C18 0.0401(14) 0.0525(19) 0.0306(12) 0.0003(15) 0.0072(10) 0.0009(14)
C19 0.082(2) 0.082(3) 0.0537(17) -0.017(2) 0.0199(16) -0.023(2)
C20 0.0648(18) 0.0365(17) 0.0467(15) 0.0039(16) 0.0104(13) -0.0049(15)

loop_
_atom_type_symbol
_atom_type_description
_atom_type_scat_dispersion_real
_atom_type_scat_dispersion_imag
_atom_type_scat_source
C C 0.0033 0.0000 'International Tables Vol C Tables 4.2.6.8 and 6.1.1.4'
H H 0.0000 0.0000 'International Tables Vol C Tables 4.2.6.8 and 6.1.1.4'
N N 0.0061 0.0000 'International Tables Vol C Tables 4.2.6.8 and 6.1.1.4'
O O 0.0106 0.0000 'International Tables Vol C Tables 4.2.6.8 and 6.1.1.4'

loop_
_geom_angle_atom_site_label_1
_geom_angle_atom_site_label_2
_geom_angle_atom_site_label_3
_geom_angle
C9 O1 C19 105.3(2)
C10 O2 C19 105.6(2)
C2 O3 H3O 116(2)
C3 O4 C20 118.2(2)
C8 N7 C16 111.0(2)
C8 N7 C6 109.0(2)
C16 N7 C6 111.64(18)
C2 C1 C15 121.8(2)
C2 C1 H1 119.1
C15 C1 H1 119.1
C1 C2 O3 119.4(2)
C1 C2 C3 119.3(2)
O3 C2 C3 121.3(2)
O4 C3 C4 125.4(2)
O4 C3 C2 114.9(2)
C4 C3 C2 119.6(2)
C3 C4 C14 120.8(2)
C3 C4 H4 119.6
C14 C4 H4 119.6
C14 C5 C6 111.1(2)
C14 C5 H5A 109.4
C6 C5 H5A 109.4
C14 C5 H5B 109.4
C6 C5 H5B 109.4
H5A C5 H5B 108.0
N7 C6 C5 110.0(2)
N7 C6 H6A 109.7
C5 C6 H6A 109.7
N7 C6 H6B 109.7
C5 C6 H6B 109.7
H6A C6 H6B 108.2
N7 C8 C17 113.0(2)
N7 C8 H8A 109.0
C17 C8 H8A 109.0
N7 C8 H8B 109.0
C17 C8 H8B 109.0
H8A C8 H8B 107.8
C10 C9 O1 110.3(2)
C10 C9 C17 123.2(3)
O1 C9 C17 126.5(2)
C11 C10 C9 121.7(3)
C11 C10 O2 128.1(3)
C9 C10 O2 110.3(3)
C10 C11 C12 116.7(3)
C10 C11 H11 121.7
C12 C11 H11 121.7
C18 C12 C11 122.1(3)
C18 C12 H12 119.0
C11 C12 H12 119.0
C18 C13 C16 111.5(2)
C18 C13 H13A 109.3
C16 C13 H13A 109.3
C18 C13 H13B 109.3
C16 C13 H13B 109.3
H13A C13 H13B 108.0
C15 C14 C4 119.8(2)
C15 C14 C5 120.6(2)
C4 C14 C5 119.6(2)
C14 C15 C1 118.6(2)
C14 C15 C16 122.3(2)
C1 C15 C16 119.1(2)
N7 C16 C15 111.5(2)
N7 C16 C13 106.67(18)
C15 C16 C13 112.4(2)
N7 C16 H16 108.7
C15 C16 H16 108.7
C13 C16 H16 108.7
C9 C17 C18 116.4(2)
C9 C17 C8 120.9(3)
C18 C17 C8 122.6(2)
C12 C18 C17 119.9(3)
C12 C18 C13 122.1(2)
C17 C18 C13 117.9(2)
O2 C19 O1 108.6(3)
O2 C19 H19A 110.0
O1 C19 H19A 110.0
O2 C19 H19B 110.0
O1 C19 H19B 110.0
H19A C19 H19B 108.4
O4 C20 H20A 109.5
O4 C20 H20B 109.5
H20A C20 H20B 109.5
O4 C20 H20C 109.5
H20A C20 H20C 109.5
H20B C20 H20C 109.5

loop_
_geom_bond_atom_site_label_1
_geom_bond_atom_site_label_2
_geom_bond_distance
O1 C9 1.373(3)
O1 C19 1.430(4)
O2 C10 1.373(3)
O2 C19 1.421(4)
O3 C2 1.374(3)
O3 H3O 0.91(4)
O4 C3 1.378(3)
O4 C20 1.407(3)
N7 C8 1.461(4)
N7 C16 1.467(3)
N7 C6 1.468(3)
C1 C2 1.371(3)
C1 C15 1.398(3)
C1 H1 0.93
C2 C3 1.393(3)
C3 C4 1.379(3)
C4 C14 1.397(3)
C4 H4 0.93
C5 C14 1.504(3)
C5 C6 1.511(4)
C5 H5A 0.97
C5 H5B 0.97
C6 H6A 0.97
C6 H6B 0.97
C8 C17 1.500(3)
C8 H8A 0.97
C8 H8B 0.97
C9 C10 1.363(4)
C9 C17 1.378(4)
C10 C11 1.360(4)
C11 C12 1.399(4)
C11 H11 0.93
C12 C18 1.391(3)
C12 H12 0.93
C13 C18 1.501(4)
C13 C16 1.526(3)
C13 H13A 0.97
C13 H13B 0.97
C14 C15 1.385(3)
C15 C16 1.521(3)
C16 H16 0.98
C17 C18 1.398(4)
C19 H19A 0.97
C19 H19B 0.97
C20 H20A 0.96
C20 H20B 0.96
C20 H20C 0.96

loop_
_geom_hbond_atom_site_label_D
_geom_hbond_atom_site_label_H
_geom_hbond_atom_site_label_A
_geom_hbond_site_symmetry_A
_geom_hbond_distance_DH
_geom_hbond_distance_HA
_geom_hbond_distance_DA
_geom_hbond_angle_DHA
O3 H3O O4 . 0.91(4) 2.29(3) 2.688(3) 106(2)
O3 H3O O4 2_655 0.91(4) 1.98(4) 2.870(3) 163(3)
C20 H20C Cg1 1_545 0.96 2.62 3.460(3) 146

loop_
_geom_torsion_atom_site_label_1
_geom_torsion_atom_site_label_2
_geom_torsion_atom_site_label_3
_geom_torsion_atom_site_label_4
_geom_torsion
C15 C1 C2 O3 -178.5(3)
C15 C1 C2 C3 1.0(4)
C20 O4 C3 C4 25.2(4)
C20 O4 C3 C2 -157.7(2)
C1 C2 C3 O4 -179.4(2)
O3 C2 C3 O4 0.1(4)
C1 C2 C3 C4 -2.1(4)
O3 C2 C3 C4 177.4(2)
O4 C3 C4 C14 177.6(2)
C2 C3 C4 C14 0.6(4)
C8 N7 C6 C5 169.4(2)
C16 N7 C6 C5 -67.7(3)
C14 C5 C6 N7 50.4(3)
C16 N7 C8 C17 45.6(3)
C6 N7 C8 C17 168.9(2)
C19 O1 C9 C10 0.3(4)
C19 O1 C9 C17 179.7(3)
O1 C9 C10 C11 179.4(3)
C17 C9 C10 C11 -0.1(5)
O1 C9 C10 O2 -0.5(4)
C17 C9 C10 O2 -179.9(3)
C19 O2 C10 C11 -179.4(4)
C19 O2 C10 C9 0.5(4)
C9 C10 C11 C12 0.6(5)
O2 C10 C11 C12 -179.6(3)
C10 C11 C12 C18 -0.4(5)
C3 C4 C14 C15 2.1(4)
C3 C4 C14 C5 -175.9(2)
C6 C5 C14 C15 -16.5(3)
C6 C5 C14 C4 161.5(2)
C4 C14 C15 C1 -3.1(4)
C5 C14 C15 C1 174.8(3)
C4 C14 C15 C16 179.0(2)
C5 C14 C15 C16 -3.0(4)
C2 C1 C15 C14 1.6(4)
C2 C1 C15 C16 179.5(2)
C8 N7 C16 C15 167.7(2)
C6 N7 C16 C15 46.0(3)
C8 N7 C16 C13 -69.2(3)
C6 N7 C16 C13 169.1(3)
C14 C15 C16 N7 -11.3(3)
C1 C15 C16 N7 170.9(2)
C14 C15 C16 C13 -131.0(3)
C1 C15 C16 C13 51.1(3)
C18 C13 C16 N7 58.0(3)
C18 C13 C16 C15 -179.5(2)
C10 C9 C17 C18 -0.6(4)
O1 C9 C17 C18 -179.9(3)
C10 C9 C17 C8 175.7(3)
O1 C9 C17 C8 -3.7(4)
N7 C8 C17 C9 172.2(3)
N7 C8 C17 C18 -11.7(4)
C11 C12 C18 C17 -0.2(5)
C11 C12 C18 C13 -178.2(3)
C9 C17 C18 C12 0.7(4)
C8 C17 C18 C12 -175.5(3)
C9 C17 C18 C13 178.8(2)
C8 C17 C18 C13 2.6(4)
C16 C13 C18 C12 152.2(3)
C16 C13 C18 C17 -25.9(4)
C10 O2 C19 O1 -0.3(4)
C9 O1 C19 O2 0.0(4)

loop_
_cod_related_entry_id
_cod_related_entry_database
_cod_related_entry_code
1 ChemSpider 21179918
